data_1539425
loop_
_publ_author_name
'Valkonen, J.'
'Koskenlinna, M.'

_publ_section_title
;
 The crystal structure of iron(III) hydrogen biselenite, Fe H (Se O3)2
;
_journal_name_full 'Acta Chemica Scandinavica, Series A: (28,1974-)'
_journal_page_first 603
_journal_page_last 606
_journal_volume 32
_journal_year 1978
_chemical_formula_sum 'Fe H O6 Se2'
_chemical_name_systematic 'Fe H (Se O3)2'
_space_group_IT_number 14
_symmetry_space_group_name_Hall '-P 2ybc'
_symmetry_space_group_name_H-M 'P 1 21/c 1'
_cell_angle_alpha 90
_cell_angle_beta 92.76
_cell_angle_gamma 90
_cell_formula_units_Z 4
_cell_length_a 6.409
_cell_length_b 9.921
_cell_length_c 8.108
_cell_volume 514.939
_citation_journal_id_ASTM ACAPCT
_cod_data_source_file Valkonen_ACAPCT_1978_259.cif
_cod_data_source_block H1Fe1O6Se2
_cod_original_cell_volume 514.9385
_cod_original_formula_sum 'H1 Fe1 O6 Se2'
_cod_database_code 1539425

loop_
_symmetry_equiv_pos_as_xyz
x,y,z
-x,y+1/2,-z+1/2
-x,-y,-z
x,-y-1/2,z-1/2

loop_
_atom_site_label
_atom_site_type_symbol
_atom_site_fract_x
_atom_site_fract_y
_atom_site_fract_z
_atom_site_occupancy
_atom_site_U_iso_or_equiv
O2 O-2 0.0257 0.864 0.4043 1 0.0
O6 O-2 0.5632 0.664 0.8219 1 0.0
O3 O-2 0.856 0.0021 0.1598 1 0.0
O4 O-2 0.3938 0.625 0.1076 1 0.0
O5 O-2 0.4774 0.8714 0.0024 1 0.0
Se2 Se+4 0.594 0.7132 0.0213 1 0.0
Fe1 Fe+3 0.4448 0.5066 0.2989 1 0.0
Se1 Se+4 0.069 0.9074 0.2016 1 0.0
O1 O-2 0.2488 0.0279 0.2313 1 0.0
